data_4028189
loop_
_publ_author_name
'Haizhen Jiang'
'Liuming Yan'
'Minjun Xu'
'Wenjun Lu'
'Yeshan Cai'
'Wen Wan'
'Jianhua Yao'
'Shaoxiong Wu'
'Shizheng Zhu'
'Jian Hao'

_publ_section_title
;
 Nucleophile-Dependent Regioselective Reaction of
 (S)-4-Benzyl-2-Fluoroalkyl-1,3-Oxazolines
;
_journal_name_full 'Journal of Organic Chemistry'
_journal_page_first 4261
_journal_page_last 4269
_journal_paper_doi 10.1021/jo400073d
_journal_volume 78
_journal_year 2013
_chemical_absolute_configuration unk
_chemical_formula_sum 'C23 H21 F2 N O S2'
_chemical_formula_weight 429.53
_chemical_name_systematic
; 
 ? 
;
_space_group_IT_number 4
_symmetry_cell_setting monoclinic
_symmetry_space_group_name_Hall 'P 2yb'
_symmetry_space_group_name_H-M 'P 1 21 1'
_atom_sites_solution_hydrogens geom
_atom_sites_solution_primary direct
_atom_sites_solution_secondary difmap
_audit_creation_method SHELXL-97
_cell_angle_alpha 90.00
_cell_angle_beta 94.079(4)
_cell_angle_gamma 90.00
_cell_formula_units_Z 2
_cell_length_a 5.3049(17)
_cell_length_b 12.080(4)
_cell_length_c 17.045(5)
_cell_measurement_reflns_used 1724
_cell_measurement_temperature 296(2)
_cell_measurement_theta_max 20.98
_cell_measurement_theta_min 2.40
_cell_volume 1089.5(6)
_computing_cell_refinement 'Bruker SAINT'
_computing_data_collection 'Bruker APEX2'
_computing_data_reduction 'Bruker SAINT'
_computing_molecular_graphics 'Bruker SHELXTL'
_computing_publication_material 'Bruker SHELXTL'
_computing_structure_refinement 'SHELXL-97 (Sheldrick, 2008)'
_computing_structure_solution 'SHELXS-97 (Sheldrick, 2008)'
_diffrn_ambient_temperature 296(2)
_diffrn_measured_fraction_theta_full 0.995
_diffrn_measured_fraction_theta_max 0.995
_diffrn_measurement_device_type 'Bruker APEX-II CCD'
_diffrn_measurement_method '\f and \w scans'
_diffrn_radiation_monochromator graphite
_diffrn_radiation_source 'fine-focus sealed tube'
_diffrn_radiation_type MoK\a
_diffrn_radiation_wavelength 0.71073
_diffrn_reflns_av_R_equivalents 0.0259
_diffrn_reflns_av_sigmaI/netI 0.0388
_diffrn_reflns_limit_h_max 6
_diffrn_reflns_limit_h_min -5
_diffrn_reflns_limit_k_max 12
_diffrn_reflns_limit_k_min -14
_diffrn_reflns_limit_l_max 20
_diffrn_reflns_limit_l_min -20
_diffrn_reflns_number 5710
_diffrn_reflns_theta_full 25.05
_diffrn_reflns_theta_max 25.05
_diffrn_reflns_theta_min 2.07
_exptl_absorpt_coefficient_mu 0.275
_exptl_absorpt_correction_T_max 0.9600
_exptl_absorpt_correction_T_min 0.9471
_exptl_absorpt_correction_type multi-scan
_exptl_absorpt_process_details sadabs
_exptl_crystal_density_diffrn 1.309
_exptl_crystal_F_000 448
_exptl_crystal_size_max 0.20
_exptl_crystal_size_mid 0.15
_exptl_crystal_size_min 0.15
_refine_diff_density_max 0.286
_refine_diff_density_min -0.270
_refine_diff_density_rms 0.033
_refine_ls_abs_structure_details 'Flack H D (1983), Acta Cryst. A39, 876-881'
_refine_ls_abs_structure_Flack 0.14(10)
_refine_ls_extinction_coef 0.0148(16)
_refine_ls_extinction_expression Fc^*^=kFc[1+0.001xFc^2^\l^3^/sin(2\q)]^-1/4^
_refine_ls_extinction_method SHELXL
_refine_ls_goodness_of_fit_ref 1.047
_refine_ls_hydrogen_treatment constr
_refine_ls_matrix_type full
_refine_ls_number_parameters 263
_refine_ls_number_reflns 3019
_refine_ls_number_restraints 1
_refine_ls_restrained_S_all 1.047
_refine_ls_R_factor_all 0.0601
_refine_ls_R_factor_gt 0.0428
_refine_ls_shift/su_max 0.000
_refine_ls_shift/su_mean 0.000
_refine_ls_structure_factor_coef Fsqd
_refine_ls_weighting_details 'calc w=1/[\s^2^(Fo^2^)+(0.0198P)^2^+0.4057P] where P=(Fo^2^+2Fc^2^)/3'
_refine_ls_weighting_scheme calc
_refine_ls_wR_factor_gt 0.0812
_refine_ls_wR_factor_ref 0.0898
_reflns_number_gt 2359
_reflns_number_total 3019
_reflns_threshold_expression >2sigma(I)
_cod_data_source_file jo400073d_si_002_1.cif
_cod_data_source_block 5
_cod_original_cell_volume 1089.6(6)
_cod_database_code 4028189

loop_
_symmetry_equiv_pos_as_xyz
'x, y, z'
'-x, y+1/2, -z'

loop_
_atom_site_label
_atom_site_type_symbol
_atom_site_fract_x
_atom_site_fract_y
_atom_site_fract_z
_atom_site_U_iso_or_equiv
_atom_site_adp_type
_atom_site_occupancy
_atom_site_symmetry_multiplicity
_atom_site_calc_flag
_atom_site_refinement_flags
S1 S 0.7573(2) 0.87615(11) 0.51588(6) 0.0839(4) Uani 1 1 d .
S2 S 0.5524(3) 0.75537(10) 0.79908(7) 0.1099(6) Uani 1 1 d .
C1 C 0.8262(7) 0.7573(3) 0.57259(19) 0.0550(9) Uani 1 1 d .
C2 C 0.6514(7) 0.6722(4) 0.5634(2) 0.0659(11) Uani 1 1 d .
H2 H 0.5046 0.6827 0.5311 0.079 Uiso 1 1 calc R
C3 C 0.6904(8) 0.5732(4) 0.6008(2) 0.0721(12) Uani 1 1 d .
H3 H 0.5708 0.5173 0.5932 0.087 Uiso 1 1 calc R
C4 C 0.9036(8) 0.5550(4) 0.6496(2) 0.0642(10) Uani 1 1 d .
H4 H 0.9295 0.4879 0.6758 0.077 Uiso 1 1 calc R
C5 C 1.0777(8) 0.6394(3) 0.6585(2) 0.0686(11) Uani 1 1 d .
H5 H 1.2241 0.6283 0.6909 0.082 Uiso 1 1 calc R
C6 C 1.0422(7) 0.7393(3) 0.6212(2) 0.0616(10) Uani 1 1 d .
H6 H 1.1630 0.7949 0.6286 0.074 Uiso 1 1 calc R
C7 C 0.9419(7) 0.9887(3) 0.55940(19) 0.0638(10) Uani 1 1 d .
H7A H 1.1048 0.9600 0.5794 0.077 Uiso 1 1 calc R
H7B H 0.9720 1.0421 0.5186 0.077 Uiso 1 1 calc R
C8 C 0.8209(6) 1.0480(3) 0.62580(18) 0.0494(8) Uani 1 1 d .
H8 H 0.6430 1.0623 0.6095 0.059 Uiso 1 1 calc R
C9 C 0.9558(8) 1.1603(3) 0.6433(2) 0.0610(10) Uani 1 1 d .
H9A H 1.1307 1.1465 0.6611 0.073 Uiso 1 1 calc R
H9B H 0.9543 1.2031 0.5952 0.073 Uiso 1 1 calc R
C10 C 0.8326(7) 1.2263(3) 0.7046(2) 0.0562(9) Uani 1 1 d .
C11 C 0.6179(8) 1.2881(3) 0.6860(3) 0.0727(12) Uani 1 1 d .
H11 H 0.5476 1.2892 0.6344 0.087 Uiso 1 1 calc R
C12 C 0.5061(10) 1.3485(4) 0.7432(4) 0.0954(15) Uani 1 1 d .
H12 H 0.3608 1.3896 0.7303 0.114 Uiso 1 1 calc R
C13 C 0.6100(14) 1.3472(5) 0.8181(4) 0.1120(19) Uani 1 1 d .
H13 H 0.5368 1.3888 0.8563 0.134 Uiso 1 1 calc R
C14 C 0.8175(12) 1.2866(5) 0.8382(3) 0.1035(18) Uani 1 1 d .
H14 H 0.8849 1.2856 0.8900 0.124 Uiso 1 1 calc R
C15 C 0.9303(8) 1.2256(4) 0.7815(2) 0.0779(12) Uani 1 1 d .
H15 H 1.0737 1.1838 0.7956 0.093 Uiso 1 1 calc R
C16 C 0.6331(6) 0.9533(3) 0.73383(19) 0.0478(8) Uani 1 1 d .
C17 C 0.6873(6) 0.8879(3) 0.81015(17) 0.0517(8) Uani 1 1 d .
C18 C 0.6672(9) 0.6893(4) 0.8864(2) 0.0721(12) Uani 1 1 d .
C19 C 0.5499(11) 0.7020(5) 0.9542(3) 0.117(2) Uani 1 1 d .
H19 H 0.4155 0.7513 0.9553 0.141 Uiso 1 1 calc R
C20 C 0.6251(13) 0.6438(6) 1.0212(3) 0.133(2) Uani 1 1 d .
H20 H 0.5409 0.6529 1.0668 0.160 Uiso 1 1 calc R
C21 C 0.8185(13) 0.5748(5) 1.0200(3) 0.113(2) Uani 1 1 d .
H21 H 0.8688 0.5351 1.0652 0.135 Uiso 1 1 calc R
C22 C 0.9436(11) 0.5609(5) 0.9549(4) 0.1163(19) Uani 1 1 d .
H22 H 1.0806 0.5128 0.9555 0.140 Uiso 1 1 calc R
C23 C 0.8680(13) 0.6188(4) 0.8860(3) 0.1054(18) Uani 1 1 d .
H23 H 0.9533 0.6094 0.8407 0.126 Uiso 1 1 calc R
F1 F 0.9352(4) 0.8816(3) 0.83081(12) 0.0910(8) Uani 1 1 d .
F2 F 0.5944(7) 0.9436(2) 0.86928(14) 0.1200(12) Uani 1 1 d .
N1 N 0.8335(5) 0.9815(2) 0.69691(14) 0.0455(7) Uani 1 1 d .
H1 H 0.9794 0.9594 0.7160 0.055 Uiso 1 1 calc R
O1 O 0.4111(4) 0.9722(2) 0.71173(14) 0.0697(7) Uani 1 1 d .

loop_
_atom_site_aniso_label
_atom_site_aniso_U_11
_atom_site_aniso_U_22
_atom_site_aniso_U_33
_atom_site_aniso_U_23
_atom_site_aniso_U_13
_atom_site_aniso_U_12
S1 0.1196(10) 0.0643(7) 0.0627(6) -0.0039(6) -0.0283(6) 0.0007(7)
S2 0.1547(13) 0.0795(9) 0.0857(8) 0.0352(7) -0.0605(8) -0.0592(9)
C1 0.058(2) 0.058(2) 0.0480(19) -0.0138(18) -0.0006(16) 0.0007(19)
C2 0.051(2) 0.080(3) 0.065(2) -0.010(2) -0.0041(18) -0.008(2)
C3 0.066(3) 0.067(3) 0.082(3) -0.009(2) 0.001(2) -0.020(2)
C4 0.065(3) 0.054(2) 0.074(2) -0.005(2) 0.007(2) -0.005(2)
C5 0.060(2) 0.065(3) 0.078(2) -0.004(2) -0.010(2) 0.003(2)
C6 0.055(2) 0.051(2) 0.078(2) -0.008(2) -0.0003(19) -0.0099(19)
C7 0.080(3) 0.060(3) 0.052(2) 0.0105(19) 0.0087(19) -0.004(2)
C8 0.051(2) 0.046(2) 0.0508(19) 0.0126(16) 0.0006(15) -0.0003(17)
C9 0.067(3) 0.049(2) 0.067(2) 0.0113(19) 0.0057(19) -0.0142(19)
C10 0.061(2) 0.041(2) 0.066(2) 0.0045(17) -0.0002(18) -0.0093(17)
C11 0.068(3) 0.049(3) 0.100(3) 0.012(2) -0.002(2) -0.002(2)
C12 0.078(3) 0.057(3) 0.153(5) 0.010(3) 0.018(3) 0.008(2)
C13 0.131(5) 0.074(4) 0.137(5) -0.018(4) 0.054(4) -0.009(4)
C14 0.115(5) 0.110(5) 0.085(3) -0.023(3) 0.009(3) -0.002(4)
C15 0.078(3) 0.074(3) 0.081(3) -0.001(2) 0.000(2) 0.003(2)
C16 0.050(2) 0.043(2) 0.0497(18) 0.0055(15) 0.0010(16) -0.0074(16)
C17 0.054(2) 0.055(2) 0.0462(17) -0.0006(18) 0.0021(16) -0.0018(18)
C18 0.082(3) 0.064(3) 0.067(3) 0.018(2) -0.015(2) -0.026(2)
C19 0.098(4) 0.140(5) 0.114(4) 0.066(4) 0.017(3) 0.016(4)
C20 0.149(6) 0.153(6) 0.102(4) 0.061(4) 0.039(4) 0.034(5)
C21 0.141(5) 0.117(5) 0.077(3) 0.034(3) -0.019(3) 0.001(4)
C22 0.123(5) 0.091(4) 0.132(5) 0.031(4) -0.015(4) 0.030(4)
C23 0.148(5) 0.087(4) 0.081(3) 0.007(3) 0.009(3) 0.010(4)
F1 0.0652(14) 0.121(2) 0.0821(14) 0.0445(16) -0.0251(12) -0.0254(16)
F2 0.199(3) 0.102(2) 0.0637(15) -0.0025(14) 0.0428(17) 0.039(2)
N1 0.0446(15) 0.0448(17) 0.0465(14) 0.0093(13) -0.0009(12) -0.0016(13)
O1 0.0430(14) 0.083(2) 0.0829(17) 0.0276(15) 0.0016(12) -0.0022(14)

loop_
_atom_type_symbol
_atom_type_description
_atom_type_scat_dispersion_real
_atom_type_scat_dispersion_imag
_atom_type_scat_source
C C 0.0033 0.0016 'International Tables Vol C Tables 4.2.6.8 and 6.1.1.4'
H H 0.0000 0.0000 'International Tables Vol C Tables 4.2.6.8 and 6.1.1.4'
N N 0.0061 0.0033 'International Tables Vol C Tables 4.2.6.8 and 6.1.1.4'
O O 0.0106 0.0060 'International Tables Vol C Tables 4.2.6.8 and 6.1.1.4'
F F 0.0171 0.0103 'International Tables Vol C Tables 4.2.6.8 and 6.1.1.4'
S S 0.1246 0.1234 'International Tables Vol C Tables 4.2.6.8 and 6.1.1.4'

loop_
_geom_angle_atom_site_label_1
_geom_angle_atom_site_label_2
_geom_angle_atom_site_label_3
_geom_angle
C1 S1 C7 107.73(17)
C18 S2 C17 102.04(18)
C6 C1 C2 118.1(4)
C6 C1 S1 126.1(3)
C2 C1 S1 115.7(3)
C3 C2 C1 121.3(4)
C3 C2 H2 119.4
C1 C2 H2 119.4
C2 C3 C4 121.0(4)
C2 C3 H3 119.5
C4 C3 H3 119.5
C3 C4 C5 117.7(4)
C3 C4 H4 121.2
C5 C4 H4 121.2
C6 C5 C4 122.1(4)
C6 C5 H5 118.9
C4 C5 H5 118.9
C5 C6 C1 119.8(4)
C5 C6 H6 120.1
C1 C6 H6 120.1
C8 C7 S1 114.6(3)
C8 C7 H7A 108.6
S1 C7 H7A 108.6
C8 C7 H7B 108.6
S1 C7 H7B 108.6
H7A C7 H7B 107.6
N1 C8 C7 111.4(3)
N1 C8 C9 109.2(3)
C7 C8 C9 110.0(3)
N1 C8 H8 108.7
C7 C8 H8 108.7
C9 C8 H8 108.7
C10 C9 C8 112.4(3)
C10 C9 H9A 109.1
C8 C9 H9A 109.1
C10 C9 H9B 109.1
C8 C9 H9B 109.1
H9A C9 H9B 107.9
C15 C10 C11 118.2(4)
C15 C10 C9 120.5(4)
C11 C10 C9 121.4(4)
C10 C11 C12 120.7(4)
C10 C11 H11 119.6
C12 C11 H11 119.6
C13 C12 C11 119.4(5)
C13 C12 H12 120.3
C11 C12 H12 120.3
C14 C13 C12 121.1(5)
C14 C13 H13 119.5
C12 C13 H13 119.5
C13 C14 C15 119.9(5)
C13 C14 H14 120.0
C15 C14 H14 120.0
C10 C15 C14 120.6(5)
C10 C15 H15 119.7
C14 C15 H15 119.7
O1 C16 N1 126.3(3)
O1 C16 C17 118.2(3)
N1 C16 C17 115.5(3)
F2 C17 F1 103.8(3)
F2 C17 C16 108.9(3)
F1 C17 C16 111.9(3)
F2 C17 S2 111.8(3)
F1 C17 S2 111.2(3)
C16 C17 S2 109.2(2)
C19 C18 C23 118.7(4)
C19 C18 S2 121.1(4)
C23 C18 S2 120.2(4)
C18 C19 C20 121.6(6)
C18 C19 H19 119.2
C20 C19 H19 119.2
C21 C20 C19 119.3(6)
C21 C20 H20 120.3
C19 C20 H20 120.3
C20 C21 C22 121.3(5)
C20 C21 H21 119.3
C22 C21 H21 119.3
C21 C22 C23 120.1(6)
C21 C22 H22 120.0
C23 C22 H22 120.0
C18 C23 C22 119.0(5)
C18 C23 H23 120.5
C22 C23 H23 120.5
C16 N1 C8 123.4(3)
C16 N1 H1 118.3
C8 N1 H1 118.3

loop_
_geom_bond_atom_site_label_1
_geom_bond_atom_site_label_2
_geom_bond_distance
S1 C1 1.755(4)
S1 C7 1.804(4)
S2 C18 1.759(4)
S2 C17 1.758(4)
C1 C6 1.383(5)
C1 C2 1.386(5)
C2 C3 1.364(6)
C2 H2 0.9300
C3 C4 1.373(6)
C3 H3 0.9300
C4 C5 1.377(5)
C4 H4 0.9300
C5 C6 1.371(5)
C5 H5 0.9300
C6 H6 0.9300
C7 C8 1.520(5)
C7 H7A 0.9700
C7 H7B 0.9700
C8 N1 1.451(4)
C8 C9 1.553(5)
C8 H8 0.9800
C9 C10 1.501(5)
C9 H9A 0.9700
C9 H9B 0.9700
C10 C15 1.374(5)
C10 C11 1.380(5)
C11 C12 1.384(6)
C11 H11 0.9300
C12 C13 1.355(8)
C12 H12 0.9300
C13 C14 1.345(8)
C13 H13 0.9300
C14 C15 1.384(6)
C14 H14 0.9300
C15 H15 0.9300
C16 O1 1.232(4)
C16 N1 1.318(4)
C16 C17 1.532(4)
C17 F2 1.335(4)
C17 F1 1.339(4)
C18 C19 1.360(7)
C18 C23 1.364(7)
C19 C20 1.375(7)
C19 H19 0.9300
C20 C21 1.323(8)
C20 H20 0.9300
C21 C22 1.345(7)
C21 H21 0.9300
C22 C23 1.401(7)
C22 H22 0.9300
C23 H23 0.9300
N1 H1 0.8600

loop_
_geom_hbond_atom_site_label_D
_geom_hbond_atom_site_label_H
_geom_hbond_atom_site_label_A
_geom_hbond_distance_DH
_geom_hbond_distance_HA
_geom_hbond_distance_DA
_geom_hbond_angle_DHA
_geom_hbond_site_symmetry_A
N1 H1 O1 0.86 2.30 3.058(4) 146.9 1_655

loop_
_geom_torsion_atom_site_label_1
_geom_torsion_atom_site_label_2
_geom_torsion_atom_site_label_3
_geom_torsion_atom_site_label_4
_geom_torsion
C7 S1 C1 C6 -22.6(4)
C7 S1 C1 C2 161.2(3)
C6 C1 C2 C3 -0.2(6)
S1 C1 C2 C3 176.3(3)
C1 C2 C3 C4 0.7(6)
C2 C3 C4 C5 -0.9(6)
C3 C4 C5 C6 0.7(6)
C4 C5 C6 C1 -0.3(6)
C2 C1 C6 C5 0.0(5)
S1 C1 C6 C5 -176.1(3)
C1 S1 C7 C8 -85.5(3)
S1 C7 C8 N1 74.0(3)
S1 C7 C8 C9 -164.8(2)
N1 C8 C9 C10 -61.5(4)
C7 C8 C9 C10 176.0(3)
C8 C9 C10 C15 98.8(4)
C8 C9 C10 C11 -80.4(4)
C15 C10 C11 C12 0.6(6)
C9 C10 C11 C12 179.9(4)
C10 C11 C12 C13 0.4(7)
C11 C12 C13 C14 -1.2(9)
C12 C13 C14 C15 1.0(9)
C11 C10 C15 C14 -0.8(6)
C9 C10 C15 C14 179.9(4)
C13 C14 C15 C10 0.0(8)
O1 C16 C17 F2 -60.4(4)
N1 C16 C17 F2 121.4(3)
O1 C16 C17 F1 -174.6(3)
N1 C16 C17 F1 7.2(5)
O1 C16 C17 S2 61.9(4)
N1 C16 C17 S2 -116.4(3)
C18 S2 C17 F2 -66.4(3)
C18 S2 C17 F1 49.0(3)
C18 S2 C17 C16 173.0(3)
C17 S2 C18 C19 83.5(4)
C17 S2 C18 C23 -100.4(4)
C23 C18 C19 C20 -1.6(9)
S2 C18 C19 C20 174.6(5)
C18 C19 C20 C21 0.9(10)
C19 C20 C21 C22 0.4(11)
C20 C21 C22 C23 -0.9(10)
C19 C18 C23 C22 1.0(8)
S2 C18 C23 C22 -175.2(4)
C21 C22 C23 C18 0.2(9)
O1 C16 N1 C8 4.9(5)
C17 C16 N1 C8 -177.0(3)
C7 C8 N1 C16 -123.7(3)
C9 C8 N1 C16 114.7(3)
